data_4109651
loop_
_publ_author_name
'Joo-Ho Lee'
'Maren Pink'
'John Tomaszewski'
'Hongjun Fan'
'Kenneth G. Caulton'

_publ_section_title
;
 Facile Hydrogenation of N2O by an Operationally Unsaturated Osmium
 Polyhydride
;
_journal_name_full 'Journal of the American Chemical Society'
_journal_page_first 8706
_journal_page_last 8707
_journal_paper_doi 10.1021/ja071452f
_journal_volume 129
_journal_year 2007
_chemical_formula_moiety 'C22 H53 N3 Os P2 Si2, C F3 S O3, 2 C6 H6'
_chemical_formula_sum 'C35 H65 F3 N3 O3 Os P2 S Si2'
_chemical_formula_weight 973.28
_chemical_name_systematic
; 
 ? 
;
_space_group_IT_number 14
_symmetry_cell_setting monoclinic
_symmetry_space_group_name_Hall '-P 2yn'
_symmetry_space_group_name_H-M 'P 1 21/n 1'
_atom_sites_solution_hydrogens geom
_atom_sites_solution_primary direct
_atom_sites_solution_secondary difmap
_audit_creation_method SHELXL-97
_cell_angle_alpha 90.00
_cell_angle_beta 94.026(7)
_cell_angle_gamma 90.00
_cell_formula_units_Z 4
_cell_length_a 11.545(3)
_cell_length_b 29.626(7)
_cell_length_c 12.883(3)
_cell_measurement_reflns_used 6435
_cell_measurement_temperature 130(2)
_cell_measurement_theta_max 27.4
_cell_measurement_theta_min 2.3
_cell_volume 4395.5(19)
_computing_cell_refinement 'SAINT (Bruker, 2003)'
_computing_data_collection 'SMART (Bruker, 2001)'
_computing_data_reduction 'SAINT (Bruker, 2003)'
_computing_molecular_graphics 'SHELXTL (Bruker, 2003), XTEL (loc. libr.)'
_computing_publication_material 'SHELXTL (Bruker, 2003)'
_computing_structure_refinement 'SHELXL-97 (Sheldrick, 1997)'
_computing_structure_solution 'SIR-2004 (Burla et al., 2005)'
_diffrn_ambient_temperature 130(2)
_diffrn_detector 'CCD area detector'
_diffrn_detector_area_resol_mean 44.52
_diffrn_detector_type 'Bruker SMART 6000'
_diffrn_measured_fraction_theta_full 0.984
_diffrn_measured_fraction_theta_max 0.984
_diffrn_measurement_details '0.30 degree frames measured for 30 seconds each'
_diffrn_measurement_device 'three-circle goniometer with fixed chi'
_diffrn_measurement_device_type 'Bruker Platform goniometer'
_diffrn_measurement_method \w-scans
_diffrn_radiation_monochromator graphite
_diffrn_radiation_source 'fine-focus sealed tube'
_diffrn_radiation_type MoK\a
_diffrn_radiation_wavelength 0.71073
_diffrn_reflns_av_R_equivalents 0.0000
_diffrn_reflns_av_sigmaI/netI 0.0970
_diffrn_reflns_limit_h_max 14
_diffrn_reflns_limit_h_min -14
_diffrn_reflns_limit_k_max 37
_diffrn_reflns_limit_k_min 0
_diffrn_reflns_limit_l_max 16
_diffrn_reflns_limit_l_min 0
_diffrn_reflns_number 18274
_diffrn_reflns_theta_full 26.58
_diffrn_reflns_theta_max 26.58
_diffrn_reflns_theta_min 1.37
_exptl_absorpt_coefficient_mu 3.124
_exptl_absorpt_correction_T_max 0.6515
_exptl_absorpt_correction_T_min 0.6032
_exptl_absorpt_correction_type multi-scan
_exptl_absorpt_process_details 'SADABS, R. Blessing; 1995'
_exptl_crystal_colour red
_exptl_crystal_density_diffrn 1.471
_exptl_crystal_description block
_exptl_crystal_F_000 1988
_exptl_crystal_size_max 0.18
_exptl_crystal_size_mid 0.17
_exptl_crystal_size_min 0.15
_refine_diff_density_max 1.858
_refine_diff_density_min -2.040
_refine_diff_density_rms 0.192
_refine_ls_extinction_method none
_refine_ls_goodness_of_fit_ref 1.161
_refine_ls_hydrogen_treatment riding
_refine_ls_matrix_type full
_refine_ls_number_parameters 468
_refine_ls_number_reflns 18274
_refine_ls_number_restraints 0
_refine_ls_restrained_S_all 1.161
_refine_ls_R_factor_all 0.0990
_refine_ls_R_factor_gt 0.0593
_refine_ls_shift/su_max 0.001
_refine_ls_shift/su_mean 0.000
_refine_ls_structure_factor_coef Fsqd
_refine_ls_weighting_details 'calc w=1/[\s^2^(Fo^2^)+(0.1106P)^2^+0.0000P] where P=(Fo^2^+2Fc^2^)/3'
_refine_ls_weighting_scheme calc
_refine_ls_wR_factor_gt 0.1559
_refine_ls_wR_factor_ref 0.2142
_reflns_number_gt 12506
_reflns_number_total 18274
_reflns_threshold_expression >2sigma(I)
_cod_data_source_file ja071452fsi20070308_095752.cif
_cod_data_source_block 06084_tw
_cod_original_cell_volume 4395.4(18)
_cod_database_code 4109651

loop_
_symmetry_equiv_pos_as_xyz
'x, y, z'
'-x+1/2, y+1/2, -z+1/2'
'-x, -y, -z'
'x-1/2, -y-1/2, z-1/2'

loop_
_atom_site_label
_atom_site_type_symbol
_atom_site_fract_x
_atom_site_fract_y
_atom_site_fract_z
_atom_site_U_iso_or_equiv
_atom_site_adp_type
_atom_site_occupancy
_atom_site_symmetry_multiplicity
_atom_site_calc_flag
_atom_site_refinement_flags
Os1 Os 0.41583(3) 0.371614(10) 0.27257(2) 0.01607(11) Uani 1 1 d .
P1 P 0.40655(17) 0.36837(7) 0.45569(15) 0.0158(4) Uani 1 1 d .
P2 P 0.42824(16) 0.36984(7) 0.08951(14) 0.0139(4) Uani 1 1 d .
Si1 Si 0.3293(2) 0.27319(8) 0.38394(18) 0.0193(5) Uani 1 1 d .
Si2 Si 0.3252(2) 0.27731(8) 0.14274(18) 0.0186(5) Uani 1 1 d .
N1 N 0.3830(5) 0.2976(2) 0.2674(5) 0.0155(14) Uani 1 1 d .
H1N H 0.4583 0.2863 0.2700 0.019 Uiso 1 1 calc R
N2 N 0.4535(6) 0.4339(2) 0.2783(5) 0.0242(16) Uani 1 1 d .
N3 N 0.4745(7) 0.4708(2) 0.2808(6) 0.0310(18) Uani 1 1 d .
C1 C 0.3893(9) 0.2158(3) 0.4078(7) 0.028(2) Uani 1 1 d .
H1A H 0.3486 0.1944 0.3601 0.043 Uiso 1 1 calc R
H1B H 0.3787 0.2069 0.4798 0.043 Uiso 1 1 calc R
H1C H 0.4723 0.2158 0.3961 0.043 Uiso 1 1 calc R
C2 C 0.1690(7) 0.2687(3) 0.3756(7) 0.026(2) Uani 1 1 d .
H2A H 0.1441 0.2458 0.3239 0.040 Uiso 1 1 calc R
H2B H 0.1350 0.2979 0.3549 0.040 Uiso 1 1 calc R
H2C H 0.1432 0.2601 0.4437 0.040 Uiso 1 1 calc R
C3 C 0.3891(7) 0.3096(3) 0.4925(6) 0.0181(17) Uani 1 1 d .
H3A H 0.3368 0.3081 0.5501 0.022 Uiso 1 1 calc R
H3B H 0.4656 0.2975 0.5188 0.022 Uiso 1 1 calc R
C4 C 0.2848(8) 0.4001(3) 0.5104(7) 0.026(2) Uani 1 1 d .
C5 C 0.2789(9) 0.4480(3) 0.4677(7) 0.035(2) Uani 1 1 d .
H5A H 0.2192 0.4649 0.5015 0.053 Uiso 1 1 calc R
H5B H 0.2593 0.4470 0.3925 0.053 Uiso 1 1 calc R
H5C H 0.3543 0.4627 0.4816 0.053 Uiso 1 1 calc R
C6 C 0.2911(8) 0.4004(3) 0.6294(7) 0.028(2) Uani 1 1 d .
H6A H 0.2208 0.4144 0.6532 0.042 Uiso 1 1 calc R
H6B H 0.3594 0.4176 0.6559 0.042 Uiso 1 1 calc R
H6C H 0.2973 0.3693 0.6554 0.042 Uiso 1 1 calc R
C7 C 0.1732(8) 0.3759(3) 0.4723(7) 0.031(2) Uani 1 1 d .
H7A H 0.1062 0.3947 0.4865 0.047 Uiso 1 1 calc R
H7B H 0.1681 0.3470 0.5087 0.047 Uiso 1 1 calc R
H7C H 0.1734 0.3705 0.3973 0.047 Uiso 1 1 calc R
C8 C 0.5499(8) 0.3839(3) 0.5289(6) 0.0207(18) Uani 1 1 d .
C9 C 0.5697(9) 0.4352(3) 0.5330(7) 0.030(2) Uani 1 1 d .
H9A H 0.6483 0.4416 0.5632 0.045 Uiso 1 1 calc R
H9B H 0.5129 0.4492 0.5760 0.045 Uiso 1 1 calc R
H9C H 0.5605 0.4477 0.4624 0.045 Uiso 1 1 calc R
C10 C 0.6440(8) 0.3633(3) 0.4621(7) 0.026(2) Uani 1 1 d .
H10A H 0.7209 0.3677 0.4977 0.038 Uiso 1 1 calc R
H10B H 0.6409 0.3783 0.3941 0.038 Uiso 1 1 calc R
H10C H 0.6293 0.3310 0.4523 0.038 Uiso 1 1 calc R
C11 C 0.5702(8) 0.3646(3) 0.6390(7) 0.029(2) Uani 1 1 d .
H11A H 0.6475 0.3734 0.6684 0.043 Uiso 1 1 calc R
H11B H 0.5647 0.3316 0.6363 0.043 Uiso 1 1 calc R
H11C H 0.5112 0.3764 0.6829 0.043 Uiso 1 1 calc R
C12 C 0.3647(8) 0.2168(3) 0.1263(7) 0.027(2) Uani 1 1 d .
H12A H 0.3156 0.1979 0.1675 0.041 Uiso 1 1 calc R
H12B H 0.4464 0.2123 0.1500 0.041 Uiso 1 1 calc R
H12C H 0.3529 0.2085 0.0527 0.041 Uiso 1 1 calc R
C13 C 0.1649(8) 0.2820(4) 0.1247(7) 0.033(2) Uani 1 1 d .
H13A H 0.1292 0.2571 0.1613 0.049 Uiso 1 1 calc R
H13B H 0.1407 0.2804 0.0503 0.049 Uiso 1 1 calc R
H13C H 0.1401 0.3109 0.1529 0.049 Uiso 1 1 calc R
C14 C 0.4002(8) 0.3117(3) 0.0462(6) 0.0214(18) Uani 1 1 d .
H14A H 0.4749 0.2971 0.0331 0.026 Uiso 1 1 calc R
H14B H 0.3517 0.3123 -0.0203 0.026 Uiso 1 1 calc R
C15 C 0.5759(7) 0.3810(3) 0.0497(6) 0.0198(18) Uani 1 1 d .
C16 C 0.6036(10) 0.3624(3) -0.0571(7) 0.037(3) Uani 1 1 d .
H16A H 0.6861 0.3672 -0.0672 0.055 Uiso 1 1 calc R
H16B H 0.5563 0.3782 -0.1118 0.055 Uiso 1 1 calc R
H16C H 0.5862 0.3301 -0.0603 0.055 Uiso 1 1 calc R
C17 C 0.6090(10) 0.4313(3) 0.0558(8) 0.039(3) Uani 1 1 d .
H17A H 0.6933 0.4344 0.0537 0.059 Uiso 1 1 calc R
H17B H 0.5846 0.4441 0.1210 0.059 Uiso 1 1 calc R
H17C H 0.5701 0.4474 -0.0032 0.059 Uiso 1 1 calc R
C18 C 0.6568(8) 0.3548(4) 0.1315(8) 0.036(2) Uani 1 1 d .
H18A H 0.7374 0.3569 0.1127 0.054 Uiso 1 1 calc R
H18B H 0.6332 0.3230 0.1326 0.054 Uiso 1 1 calc R
H18C H 0.6503 0.3681 0.2006 0.054 Uiso 1 1 calc R
C19 C 0.3190(8) 0.4053(3) 0.0116(7) 0.0223(19) Uani 1 1 d .
C20 C 0.1984(8) 0.3856(3) 0.0207(7) 0.034(2) Uani 1 1 d .
H20A H 0.1402 0.4056 -0.0140 0.051 Uiso 1 1 calc R
H20B H 0.1834 0.3826 0.0943 0.051 Uiso 1 1 calc R
H20C H 0.1940 0.3558 -0.0124 0.051 Uiso 1 1 calc R
C21 C 0.3158(10) 0.4541(3) 0.0549(7) 0.035(2) Uani 1 1 d .
H21A H 0.2633 0.4725 0.0094 0.053 Uiso 1 1 calc R
H21B H 0.3941 0.4671 0.0577 0.053 Uiso 1 1 calc R
H21C H 0.2881 0.4536 0.1251 0.053 Uiso 1 1 calc R
C22 C 0.3408(9) 0.4072(3) -0.1056(6) 0.028(2) Uani 1 1 d .
H22A H 0.2729 0.4203 -0.1444 0.042 Uiso 1 1 calc R
H22B H 0.3540 0.3766 -0.1311 0.042 Uiso 1 1 calc R
H22C H 0.4092 0.4259 -0.1154 0.042 Uiso 1 1 calc R
S1 S 0.69430(18) 0.23396(7) 0.26190(17) 0.0220(4) Uani 1 1 d .
O1 O 0.6977(6) 0.1961(2) 0.3305(6) 0.0406(18) Uani 1 1 d .
O2 O 0.6768(6) 0.2238(3) 0.1533(5) 0.046(2) Uani 1 1 d .
O3 O 0.6276(5) 0.2718(2) 0.2962(5) 0.0298(15) Uani 1 1 d .
C23 C 0.8429(7) 0.2547(3) 0.2734(7) 0.0236(19) Uani 1 1 d .
F1 F 0.8621(5) 0.2872(2) 0.2057(5) 0.0493(17) Uani 1 1 d .
F2 F 0.8705(5) 0.2720(2) 0.3680(4) 0.0393(14) Uani 1 1 d .
F3 F 0.9189(4) 0.22190(19) 0.2579(4) 0.0388(14) Uani 1 1 d .
C1S C 0.8257(10) 0.4456(4) 0.3264(9) 0.049(3) Uani 1 1 d .
H1SA H 0.7759 0.4450 0.3820 0.059 Uiso 1 1 calc R
C2S C 0.8306(10) 0.4836(4) 0.2668(10) 0.052(3) Uani 1 1 d .
H2S H 0.7836 0.5090 0.2797 0.062 Uiso 1 1 calc R
C3S C 0.9045(9) 0.4845(4) 0.1881(9) 0.048(3) Uani 1 1 d .
H3S H 0.9106 0.5112 0.1480 0.058 Uiso 1 1 calc R
C4S C 0.9686(10) 0.4482(4) 0.1668(9) 0.046(3) Uani 1 1 d .
H4S H 1.0177 0.4491 0.1107 0.055 Uiso 1 1 calc R
C5S C 0.9632(10) 0.4102(4) 0.2254(11) 0.056(3) Uani 1 1 d .
H5S H 1.0088 0.3846 0.2103 0.068 Uiso 1 1 calc R
C6S C 0.8909(9) 0.4087(4) 0.3075(10) 0.051(3) Uani 1 1 d .
H6S H 0.8873 0.3824 0.3495 0.061 Uiso 1 1 calc R
C7S C 0.8839(11) 0.4417(5) 0.6640(9) 0.058(4) Uani 1 1 d .
H7S H 0.8746 0.4529 0.5948 0.070 Uiso 1 1 calc R
C8S C 0.8235(10) 0.4607(4) 0.7397(10) 0.049(3) Uani 1 1 d .
H8S H 0.7731 0.4855 0.7238 0.058 Uiso 1 1 calc R
C9S C 0.8355(10) 0.4442(3) 0.8375(9) 0.042(3) Uani 1 1 d .
H9S H 0.7921 0.4569 0.8902 0.050 Uiso 1 1 calc R
C10S C 0.9103(8) 0.4091(3) 0.8609(8) 0.032(2) Uani 1 1 d .
H10S H 0.9188 0.3980 0.9302 0.038 Uiso 1 1 calc R
C11S C 0.9724(9) 0.3899(4) 0.7865(10) 0.045(3) Uani 1 1 d .
H11S H 1.0242 0.3657 0.8034 0.053 Uiso 1 1 calc R
C12S C 0.9588(11) 0.4061(5) 0.6869(10) 0.056(4) Uani 1 1 d .
H12S H 1.0007 0.3929 0.6337 0.068 Uiso 1 1 calc R

loop_
_atom_site_aniso_label
_atom_site_aniso_U_11
_atom_site_aniso_U_22
_atom_site_aniso_U_33
_atom_site_aniso_U_23
_atom_site_aniso_U_13
_atom_site_aniso_U_12
Os1 0.02297(16) 0.01291(16) 0.01256(15) -0.00001(16) 0.00285(11) -0.00074(14)
P1 0.0187(9) 0.0167(10) 0.0128(9) 0.0001(9) 0.0061(8) -0.0010(9)
P2 0.0146(9) 0.0146(10) 0.0132(9) 0.0011(9) 0.0054(8) 0.0013(9)
Si1 0.0251(12) 0.0167(12) 0.0165(11) 0.0017(9) 0.0034(9) -0.0047(10)
Si2 0.0225(11) 0.0171(12) 0.0159(11) -0.0014(9) 0.0005(9) -0.0054(10)
N1 0.016(3) 0.014(3) 0.016(3) 0.001(3) 0.004(3) -0.002(3)
N2 0.034(4) 0.021(4) 0.018(4) 0.000(3) 0.010(3) -0.007(3)
N3 0.054(5) 0.020(4) 0.019(4) 0.001(3) 0.001(4) -0.001(4)
C1 0.044(6) 0.018(4) 0.024(5) 0.003(4) 0.005(4) 0.000(4)
C2 0.023(4) 0.036(5) 0.020(4) -0.001(4) 0.004(4) -0.013(4)
C3 0.016(4) 0.022(4) 0.016(4) 0.000(3) 0.005(3) -0.005(3)
C4 0.029(5) 0.023(5) 0.025(5) -0.003(4) 0.010(4) -0.001(4)
C5 0.049(6) 0.030(5) 0.027(5) 0.008(4) 0.008(5) 0.012(5)
C6 0.033(5) 0.030(5) 0.022(5) 0.000(4) 0.009(4) 0.005(4)
C7 0.032(5) 0.039(6) 0.024(5) 0.009(4) 0.010(4) 0.017(5)
C8 0.030(5) 0.014(4) 0.018(4) -0.003(3) 0.001(4) -0.007(4)
C9 0.043(6) 0.023(5) 0.023(5) -0.003(4) -0.007(4) -0.009(4)
C10 0.026(4) 0.026(5) 0.026(5) 0.007(4) 0.010(4) -0.003(4)
C11 0.029(5) 0.037(6) 0.020(5) 0.006(4) -0.002(4) -0.001(4)
C12 0.042(5) 0.018(4) 0.022(5) -0.004(4) 0.001(4) -0.006(4)
C13 0.025(5) 0.049(6) 0.025(5) 0.010(5) -0.003(4) -0.008(4)
C14 0.031(5) 0.010(4) 0.023(4) -0.004(3) 0.000(4) 0.002(4)
C15 0.022(4) 0.018(4) 0.019(4) 0.003(3) 0.004(3) 0.003(3)
C16 0.062(7) 0.025(5) 0.024(5) -0.002(4) 0.012(5) -0.008(5)
C17 0.059(7) 0.023(5) 0.036(6) 0.000(4) 0.012(5) -0.008(5)
C18 0.030(5) 0.041(6) 0.036(6) 0.003(5) -0.011(4) 0.004(5)
C19 0.034(5) 0.018(4) 0.016(4) 0.001(4) 0.006(4) -0.003(4)
C20 0.036(5) 0.035(5) 0.030(5) -0.010(4) -0.006(4) 0.017(5)
C21 0.060(7) 0.016(5) 0.028(5) -0.007(4) 0.000(5) 0.011(5)
C22 0.043(5) 0.032(5) 0.010(4) 0.006(4) -0.001(4) 0.001(4)
S1 0.0228(10) 0.0238(11) 0.0194(11) -0.0006(9) 0.0011(9) 0.0030(9)
O1 0.036(4) 0.031(4) 0.055(5) 0.017(3) 0.001(3) -0.003(3)
O2 0.041(4) 0.077(6) 0.019(4) -0.018(4) -0.007(3) 0.003(4)
O3 0.030(3) 0.023(3) 0.037(4) -0.003(3) 0.011(3) 0.003(3)
C23 0.029(5) 0.024(4) 0.018(4) 0.004(4) 0.005(4) 0.001(4)
F1 0.036(3) 0.059(4) 0.054(4) 0.031(3) 0.006(3) -0.001(3)
F2 0.032(3) 0.050(4) 0.035(3) -0.016(3) 0.000(3) -0.003(3)
F3 0.026(3) 0.043(3) 0.048(4) -0.012(3) -0.001(3) 0.012(3)
C1S 0.057(7) 0.052(7) 0.040(7) -0.010(6) 0.013(6) -0.015(6)
C2S 0.058(7) 0.033(6) 0.066(8) -0.016(6) 0.019(7) 0.001(5)
C3S 0.046(6) 0.037(6) 0.064(8) 0.006(6) 0.018(6) -0.009(5)
C4S 0.046(6) 0.050(7) 0.044(7) 0.001(6) 0.019(5) -0.006(6)
C5S 0.040(6) 0.036(6) 0.094(11) -0.002(7) 0.015(7) 0.014(5)
C6S 0.041(6) 0.051(7) 0.062(8) 0.015(6) 0.006(6) -0.001(5)
C7S 0.051(7) 0.087(10) 0.036(6) 0.020(7) -0.002(6) -0.023(7)
C8S 0.045(6) 0.039(6) 0.061(8) 0.015(6) -0.006(6) -0.001(5)
C9S 0.053(7) 0.027(5) 0.048(7) -0.006(5) 0.022(6) -0.010(5)
C10S 0.035(5) 0.027(5) 0.033(6) 0.001(4) -0.001(4) -0.006(4)
C11S 0.033(5) 0.030(5) 0.071(8) -0.007(6) 0.008(6) -0.002(5)
C12S 0.056(7) 0.070(9) 0.045(7) -0.028(7) 0.015(6) -0.034(7)

loop_
_atom_type_symbol
_atom_type_description
_atom_type_scat_dispersion_real
_atom_type_scat_dispersion_imag
_atom_type_scat_source
C C 0.0033 0.0016 'International Tables Vol C Tables 4.2.6.8 and 6.1.1.4'
H H 0.0000 0.0000 'International Tables Vol C Tables 4.2.6.8 and 6.1.1.4'
N N 0.0061 0.0033 'International Tables Vol C Tables 4.2.6.8 and 6.1.1.4'
O O 0.0106 0.0060 'International Tables Vol C Tables 4.2.6.8 and 6.1.1.4'
F F 0.0171 0.0103 'International Tables Vol C Tables 4.2.6.8 and 6.1.1.4'
Si Si 0.0817 0.0704 'International Tables Vol C Tables 4.2.6.8 and 6.1.1.4'
P P 0.1023 0.0942 'International Tables Vol C Tables 4.2.6.8 and 6.1.1.4'
S S 0.1246 0.1234 'International Tables Vol C Tables 4.2.6.8 and 6.1.1.4'
Os Os -1.2165 7.6030 'International Tables Vol C Tables 4.2.6.8 and 6.1.1.4'

loop_
_geom_angle_atom_site_label_1
_geom_angle_atom_site_label_2
_geom_angle_atom_site_label_3
_geom_angle
N2 Os1 N1 176.6(3)
N2 Os1 P1 91.6(2)
N1 Os1 P1 88.32(17)
N2 Os1 P2 91.7(2)
N1 Os1 P2 88.29(17)
P1 Os1 P2 176.31(7)
C3 P1 C4 106.4(4)
C3 P1 C8 102.2(4)
C4 P1 C8 110.0(4)
C3 P1 Os1 108.2(3)
C4 P1 Os1 116.3(3)
C8 P1 Os1 112.6(3)
C14 P2 C15 103.4(4)
C14 P2 C19 105.4(4)
C15 P2 C19 110.5(4)
C14 P2 Os1 107.5(3)
C15 P2 Os1 113.2(3)
C19 P2 Os1 115.7(3)
N1 Si1 C2 112.3(4)
N1 Si1 C1 111.0(4)
C2 Si1 C1 107.7(4)
N1 Si1 C3 105.1(3)
C2 Si1 C3 113.7(4)
C1 Si1 C3 107.0(4)
N1 Si2 C13 113.1(4)
N1 Si2 C12 110.2(4)
C13 Si2 C12 107.9(5)
N1 Si2 C14 104.6(3)
C13 Si2 C14 112.4(4)
C12 Si2 C14 108.7(4)
Si2 N1 Si1 118.5(4)
Si2 N1 Os1 114.1(3)
Si1 N1 Os1 115.8(3)
Si2 N1 H1N 101.4
Si1 N1 H1N 101.4
Os1 N1 H1N 101.4
N3 N2 Os1 179.1(8)
Si1 C1 H1A 109.5
Si1 C1 H1B 109.5
H1A C1 H1B 109.5
Si1 C1 H1C 109.5
H1A C1 H1C 109.5
H1B C1 H1C 109.5
Si1 C2 H2A 109.5
Si1 C2 H2B 109.5
H2A C2 H2B 109.5
Si1 C2 H2C 109.5
H2A C2 H2C 109.5
H2B C2 H2C 109.5
P1 C3 Si1 113.6(4)
P1 C3 H3A 108.8
Si1 C3 H3A 108.8
P1 C3 H3B 108.8
Si1 C3 H3B 108.8
H3A C3 H3B 107.7
C5 C4 C7 107.8(8)
C5 C4 C6 110.8(7)
C7 C4 C6 107.8(7)
C5 C4 P1 110.3(6)
C7 C4 P1 106.5(6)
C6 C4 P1 113.4(6)
C4 C5 H5A 109.5
C4 C5 H5B 109.5
H5A C5 H5B 109.5
C4 C5 H5C 109.5
H5A C5 H5C 109.5
H5B C5 H5C 109.5
C4 C6 H6A 109.5
C4 C6 H6B 109.5
H6A C6 H6B 109.5
C4 C6 H6C 109.5
H6A C6 H6C 109.5
H6B C6 H6C 109.5
C4 C7 H7A 109.5
C4 C7 H7B 109.5
H7A C7 H7B 109.5
C4 C7 H7C 109.5
H7A C7 H7C 109.5
H7B C7 H7C 109.5
C11 C8 C9 108.9(7)
C11 C8 C10 107.4(7)
C9 C8 C10 107.4(7)
C11 C8 P1 116.0(6)
C9 C8 P1 112.2(6)
C10 C8 P1 104.3(6)
C8 C9 H9A 109.5
C8 C9 H9B 109.5
H9A C9 H9B 109.5
C8 C9 H9C 109.5
H9A C9 H9C 109.5
H9B C9 H9C 109.5
C8 C10 H10A 109.5
C8 C10 H10B 109.5
H10A C10 H10B 109.5
C8 C10 H10C 109.5
H10A C10 H10C 109.5
H10B C10 H10C 109.5
C8 C11 H11A 109.5
C8 C11 H11B 109.5
H11A C11 H11B 109.5
C8 C11 H11C 109.5
H11A C11 H11C 109.5
H11B C11 H11C 109.5
Si2 C12 H12A 109.5
Si2 C12 H12B 109.5
H12A C12 H12B 109.5
Si2 C12 H12C 109.5
H12A C12 H12C 109.5
H12B C12 H12C 109.5
Si2 C13 H13A 109.5
Si2 C13 H13B 109.5
H13A C13 H13B 109.5
Si2 C13 H13C 109.5
H13A C13 H13C 109.5
H13B C13 H13C 109.5
P2 C14 Si2 113.0(4)
P2 C14 H14A 109.0
Si2 C14 H14A 109.0
P2 C14 H14B 109.0
Si2 C14 H14B 109.0
H14A C14 H14B 107.8
C16 C15 C17 109.0(7)
C16 C15 C18 105.9(8)
C17 C15 C18 108.2(8)
C16 C15 P2 116.1(6)
C17 C15 P2 113.0(6)
C18 C15 P2 104.1(6)
C15 C16 H16A 109.5
C15 C16 H16B 109.5
H16A C16 H16B 109.5
C15 C16 H16C 109.5
H16A C16 H16C 109.5
H16B C16 H16C 109.5
C15 C17 H17A 109.5
C15 C17 H17B 109.5
H17A C17 H17B 109.5
C15 C17 H17C 109.5
H17A C17 H17C 109.5
H17B C17 H17C 109.5
C15 C18 H18A 109.5
C15 C18 H18B 109.5
H18A C18 H18B 109.5
C15 C18 H18C 109.5
H18A C18 H18C 109.5
H18B C18 H18C 109.5
C20 C19 C22 107.5(7)
C20 C19 C21 106.6(8)
C22 C19 C21 109.1(7)
C20 C19 P2 109.1(6)
C22 C19 P2 113.1(6)
C21 C19 P2 111.2(6)
C19 C20 H20A 109.5
C19 C20 H20B 109.5
H20A C20 H20B 109.5
C19 C20 H20C 109.5
H20A C20 H20C 109.5
H20B C20 H20C 109.5
C19 C21 H21A 109.5
C19 C21 H21B 109.5
H21A C21 H21B 109.5
C19 C21 H21C 109.5
H21A C21 H21C 109.5
H21B C21 H21C 109.5
C19 C22 H22A 109.5
C19 C22 H22B 109.5
H22A C22 H22B 109.5
C19 C22 H22C 109.5
H22A C22 H22C 109.5
H22B C22 H22C 109.5
O1 S1 O2 115.8(5)
O1 S1 O3 114.3(4)
O2 S1 O3 114.9(4)
O1 S1 C23 103.3(4)
O2 S1 C23 102.6(4)
O3 S1 C23 103.5(4)
F1 C23 F3 106.8(7)
F1 C23 F2 106.3(7)
F3 C23 F2 107.4(7)
F1 C23 S1 113.0(6)
F3 C23 S1 111.6(6)
F2 C23 S1 111.4(6)
C6S C1S C2S 121.1(11)
C6S C1S H1SA 119.4
C2S C1S H1SA 119.4
C1S C2S C3S 118.9(11)
C1S C2S H2S 120.5
C3S C2S H2S 120.5
C4S C3S C2S 121.1(11)
C4S C3S H3S 119.4
C2S C3S H3S 119.4
C3S C4S C5S 120.1(11)
C3S C4S H4S 119.9
C5S C4S H4S 119.9
C4S C5S C6S 120.0(10)
C4S C5S H5S 120.0
C6S C5S H5S 120.0
C1S C6S C5S 118.6(11)
C1S C6S H6S 120.7
C5S C6S H6S 120.7
C8S C7S C12S 120.5(11)
C8S C7S H7S 119.7
C12S C7S H7S 119.7
C9S C8S C7S 119.6(11)
C9S C8S H8S 120.2
C7S C8S H8S 120.2
C8S C9S C10S 120.1(10)
C8S C9S H9S 119.9
C10S C9S H9S 119.9
C11S C10S C9S 121.1(10)
C11S C10S H10S 119.5
C9S C10S H10S 119.5
C10S C11S C12S 118.8(11)
C10S C11S H11S 120.6
C12S C11S H11S 120.6
C11S C12S C7S 119.8(12)
C11S C12S H12S 120.1
C7S C12S H12S 120.1

loop_
_geom_bond_atom_site_label_1
_geom_bond_atom_site_label_2
_geom_bond_distance
Os1 N2 1.897(7)
Os1 N1 2.224(6)
Os1 P1 2.371(2)
Os1 P2 2.373(2)
P1 C3 1.820(8)
P1 C4 1.869(9)
P1 C8 1.903(9)
P2 C14 1.832(8)
P2 C15 1.844(9)
P2 C19 1.877(9)
Si1 N1 1.816(7)
Si1 C2 1.850(9)
Si1 C1 1.854(9)
Si1 C3 1.860(8)
Si2 N1 1.799(7)
Si2 C13 1.854(9)
Si2 C12 1.865(9)
Si2 C14 1.866(9)
N1 H1N 0.9300
N2 N3 1.120(10)
C1 H1A 0.9800
C1 H1B 0.9800
C1 H1C 0.9800
C2 H2A 0.9800
C2 H2B 0.9800
C2 H2C 0.9800
C3 H3A 0.9900
C3 H3B 0.9900
C4 C5 1.522(12)
C4 C7 1.525(13)
C4 C6 1.530(11)
C5 H5A 0.9800
C5 H5B 0.9800
C5 H5C 0.9800
C6 H6A 0.9800
C6 H6B 0.9800
C6 H6C 0.9800
C7 H7A 0.9800
C7 H7B 0.9800
C7 H7C 0.9800
C8 C11 1.533(11)
C8 C9 1.538(11)
C8 C10 1.556(12)
C9 H9A 0.9800
C9 H9B 0.9800
C9 H9C 0.9800
C10 H10A 0.9800
C10 H10B 0.9800
C10 H10C 0.9800
C11 H11A 0.9800
C11 H11B 0.9800
C11 H11C 0.9800
C12 H12A 0.9800
C12 H12B 0.9800
C12 H12C 0.9800
C13 H13A 0.9800
C13 H13B 0.9800
C13 H13C 0.9800
C14 H14A 0.9900
C14 H14B 0.9900
C15 C16 1.536(11)
C15 C17 1.539(12)
C15 C18 1.564(12)
C16 H16A 0.9800
C16 H16B 0.9800
C16 H16C 0.9800
C17 H17A 0.9800
C17 H17B 0.9800
C17 H17C 0.9800
C18 H18A 0.9800
C18 H18B 0.9800
C18 H18C 0.9800
C19 C20 1.522(13)
C19 C22 1.549(10)
C19 C21 1.551(12)
C20 H20A 0.9800
C20 H20B 0.9800
C20 H20C 0.9800
C21 H21A 0.9800
C21 H21B 0.9800
C21 H21C 0.9800
C22 H22A 0.9800
C22 H22B 0.9800
C22 H22C 0.9800
S1 O1 1.428(7)
S1 O2 1.431(6)
S1 O3 1.448(6)
S1 C23 1.819(9)
C23 F1 1.329(10)
C23 F3 1.333(10)
C23 F2 1.339(10)
C1S C6S 1.359(16)
C1S C2S 1.366(16)
C1S H1SA 0.9500
C2S C3S 1.370(15)
C2S H2S 0.9500
C3S C4S 1.344(15)
C3S H3S 0.9500
C4S C5S 1.359(15)
C4S H4S 0.9500
C5S C6S 1.395(17)
C5S H5S 0.9500
C6S H6S 0.9500
C7S C8S 1.362(17)
C7S C12S 1.382(18)
C7S H7S 0.9500
C8S C9S 1.350(15)
C8S H8S 0.9500
C9S C10S 1.372(14)
C9S H9S 0.9500
C10S C11S 1.361(14)
C10S H10S 0.9500
C11S C12S 1.368(16)
C11S H11S 0.9500
C12S H12S 0.9500

loop_
_geom_torsion_atom_site_label_1
_geom_torsion_atom_site_label_2
_geom_torsion_atom_site_label_3
_geom_torsion_atom_site_label_4
_geom_torsion
N2 Os1 P1 C3 -172.7(4)
N1 Os1 P1 C3 3.9(3)
P2 Os1 P1 C3 -19.5(12)
N2 Os1 P1 C4 67.8(4)
N1 Os1 P1 C4 -115.7(4)
P2 Os1 P1 C4 -139.1(11)
N2 Os1 P1 C8 -60.5(4)
N1 Os1 P1 C8 116.0(3)
P2 Os1 P1 C8 92.7(11)
N2 Os1 P2 C14 178.5(4)
N1 Os1 P2 C14 1.9(3)
P1 Os1 P2 C14 25.3(12)
N2 Os1 P2 C15 64.9(4)
N1 Os1 P2 C15 -111.6(3)
P1 Os1 P2 C15 -88.3(11)
N2 Os1 P2 C19 -64.1(4)
N1 Os1 P2 C19 119.4(4)
P1 Os1 P2 C19 142.8(11)
C13 Si2 N1 Si1 56.2(5)
C12 Si2 N1 Si1 -64.6(5)
C14 Si2 N1 Si1 178.8(4)
C13 Si2 N1 Os1 -85.7(5)
C12 Si2 N1 Os1 153.5(4)
C14 Si2 N1 Os1 36.9(4)
C2 Si1 N1 Si2 -46.1(5)
C1 Si1 N1 Si2 74.5(5)
C3 Si1 N1 Si2 -170.2(4)
C2 Si1 N1 Os1 95.1(4)
C1 Si1 N1 Os1 -144.2(4)
C3 Si1 N1 Os1 -28.9(4)
N2 Os1 N1 Si2 -114(4)
P1 Os1 N1 Si2 158.1(3)
P2 Os1 N1 Si2 -23.3(3)
N2 Os1 N1 Si1 103(4)
P1 Os1 N1 Si1 15.2(3)
P2 Os1 N1 Si1 -166.3(3)
N1 Os1 N2 N3 152(50)
P1 Os1 N2 N3 -121(52)
P2 Os1 N2 N3 61(52)
C4 P1 C3 Si1 104.0(5)
C8 P1 C3 Si1 -140.6(4)
Os1 P1 C3 Si1 -21.6(5)
N1 Si1 C3 P1 31.8(5)
C2 Si1 C3 P1 -91.4(5)
C1 Si1 C3 P1 149.8(5)
C3 P1 C4 C5 -169.9(6)
C8 P1 C4 C5 80.2(7)
Os1 P1 C4 C5 -49.3(7)
C3 P1 C4 C7 -53.2(7)
C8 P1 C4 C7 -163.1(6)
Os1 P1 C4 C7 67.4(6)
C3 P1 C4 C6 65.2(7)
C8 P1 C4 C6 -44.7(7)
Os1 P1 C4 C6 -174.3(5)
C3 P1 C8 C11 -39.4(7)
C4 P1 C8 C11 73.3(8)
Os1 P1 C8 C11 -155.2(6)
C3 P1 C8 C9 -165.5(6)
C4 P1 C8 C9 -52.8(7)
Os1 P1 C8 C9 78.7(6)
C3 P1 C8 C10 78.5(6)
C4 P1 C8 C10 -168.8(5)
Os1 P1 C8 C10 -37.3(6)
C15 P2 C14 Si2 138.8(5)
C19 P2 C14 Si2 -105.2(5)
Os1 P2 C14 Si2 18.8(5)
N1 Si2 C14 P2 -34.8(5)
C13 Si2 C14 P2 88.2(6)
C12 Si2 C14 P2 -152.5(5)
C14 P2 C15 C16 40.2(7)
C19 P2 C15 C16 -72.2(8)
Os1 P2 C15 C16 156.3(6)
C14 P2 C15 C17 167.2(6)
C19 P2 C15 C17 54.9(7)
Os1 P2 C15 C17 -76.7(6)
C14 P2 C15 C18 -75.7(6)
C19 P2 C15 C18 171.9(6)
Os1 P2 C15 C18 40.3(6)
C14 P2 C19 C20 51.4(7)
C15 P2 C19 C20 162.5(6)
Os1 P2 C19 C20 -67.3(6)
C14 P2 C19 C22 -68.2(7)
C15 P2 C19 C22 42.9(7)
Os1 P2 C19 C22 173.2(5)
C14 P2 C19 C21 168.7(6)
C15 P2 C19 C21 -80.2(7)
Os1 P2 C19 C21 50.1(7)
O1 S1 C23 F1 172.6(7)
O2 S1 C23 F1 51.8(7)
O3 S1 C23 F1 -68.0(7)
O1 S1 C23 F3 52.2(7)
O2 S1 C23 F3 -68.5(7)
O3 S1 C23 F3 171.7(6)
O1 S1 C23 F2 -67.9(7)
O2 S1 C23 F2 171.4(6)
O3 S1 C23 F2 51.6(7)
C6S C1S C2S C3S -1.3(18)
C1S C2S C3S C4S 2.3(19)
C2S C3S C4S C5S -1.8(19)
C3S C4S C5S C6S 0.2(19)
C2S C1S C6S C5S -0.2(18)
C4S C5S C6S C1S 0.8(19)
C12S C7S C8S C9S -1.1(18)
C7S C8S C9S C10S 1.5(17)
C8S C9S C10S C11S -0.8(16)
C9S C10S C11S C12S -0.3(15)
C10S C11S C12S C7S 0.7(16)
C8S C7S C12S C11S 0.0(18)
